data_7031701
loop_
_publ_author_name
'Zhang, Xiao'
'Nishihara, Sadafumi'
'Nakano, Yuki'
'Yoshida, Erina'
'Kato, Chisato'
'Ren, Xiao-Ming'
'Maryunina, Kseniya Yu'
'Inoue, Katsuya'

_publ_section_title
;
 A magnetically isolated cuprate spin-ladder system: synthesis,
 structures, and magnetic properties.
;
_journal_issue 34
_journal_name_full 'Dalton transactions (Cambridge, England : 2003)'
_journal_page_first 12974
_journal_paper_doi 10.1039/c4dt01746c
_journal_volume 43
_journal_year 2014
_chemical_formula_moiety 'C H18 Cu2 N6 O3, 2(Cl O4)'
_chemical_formula_sum 'C0.25 H4.5 Cl0.5 Cu0.5 N1.5 O2.75'
_chemical_formula_weight 122.05
_chemical_name_systematic
; 
 ? 
;
_space_group_IT_number 55
_symmetry_cell_setting orthorhombic
_symmetry_space_group_name_Hall '-P 2 2ab'
_symmetry_space_group_name_H-M 'P b a m'
_atom_sites_solution_hydrogens geom
_atom_sites_solution_primary direct
_atom_sites_solution_secondary difmap
_audit_creation_method SHELXL-97
_cell_angle_alpha 90.00
_cell_angle_beta 90.00
_cell_angle_gamma 90.00
_cell_formula_units_Z 8
_cell_length_a 9.277(3)
_cell_length_b 17.304(6)
_cell_length_c 4.7930(17)
_cell_measurement_reflns_used 1520
_cell_measurement_temperature 173(2)
_cell_measurement_theta_max 26.19
_cell_measurement_theta_min 2.49
_cell_volume 769.4(5)
_computing_cell_refinement 'APEX2 (Bruker AXS, 2006)'
_computing_data_collection 'APEX2 (Bruker AXS, 2006)'
_computing_data_reduction 'SAINT (Bruker AXS, 2004)'
_computing_molecular_graphics 'Yadokari-XG 2009 (Wakita Nemoto et al., 2009)'
_computing_publication_material 'Yadokari-XG 2009 (Wakita Nemoto et al., 2009)'
_computing_structure_refinement 'SHELXL-97 (Sheldrick, 1997)'
_computing_structure_solution 'SHELXS-97 (Sheldrick, 1990)'
_diffrn_ambient_temperature 173(2)
_diffrn_detector_area_resol_mean 8.333
_diffrn_measured_fraction_theta_full 1.000
_diffrn_measured_fraction_theta_max 1.000
_diffrn_measurement_device_type 'Bruker APEXII CCD area detector'
_diffrn_measurement_method 'phi and omega scans'
_diffrn_radiation_monochromator graphite
_diffrn_radiation_source 'fine-focus sealed tube'
_diffrn_radiation_type MoK\a
_diffrn_radiation_wavelength 0.71073
_diffrn_reflns_av_R_equivalents 0.0969
_diffrn_reflns_av_sigmaI/netI 0.0812
_diffrn_reflns_limit_h_max 11
_diffrn_reflns_limit_h_min -11
_diffrn_reflns_limit_k_max 21
_diffrn_reflns_limit_k_min -17
_diffrn_reflns_limit_l_max 5
_diffrn_reflns_limit_l_min -5
_diffrn_reflns_number 3566
_diffrn_reflns_theta_full 26.27
_diffrn_reflns_theta_max 26.27
_diffrn_reflns_theta_min 2.35
_diffrn_standards_decay_% 0.0
_diffrn_standards_number 0
_exptl_absorpt_coefficient_mu 3.175
_exptl_absorpt_correction_T_max 0.7632
_exptl_absorpt_correction_T_min 0.2790
_exptl_absorpt_correction_type numerical
_exptl_absorpt_process_details 'SADABS Sheldrick 1996'
_exptl_crystal_colour blue
_exptl_crystal_density_diffrn 2.107
_exptl_crystal_density_method 'not measured'
_exptl_crystal_description needle
_exptl_crystal_F_000 492
_exptl_crystal_size_max 0.54
_exptl_crystal_size_mid 0.09
_exptl_crystal_size_min 0.09
_refine_diff_density_max 1.213
_refine_diff_density_min -1.045
_refine_diff_density_rms 0.206
_refine_ls_extinction_method none
_refine_ls_goodness_of_fit_ref 1.017
_refine_ls_hydrogen_treatment mixed
_refine_ls_matrix_type full
_refine_ls_number_parameters 82
_refine_ls_number_reflns 875
_refine_ls_number_restraints 0
_refine_ls_restrained_S_all 1.017
_refine_ls_R_factor_all 0.0666
_refine_ls_R_factor_gt 0.0617
_refine_ls_shift/su_max 0.000
_refine_ls_shift/su_mean 0.000
_refine_ls_structure_factor_coef Fsqd
_refine_ls_weighting_details 'calc w=1/[\s^2^(Fo^2^)+(0.0572P)^2^+8.2000P] where P=(Fo^2^+2Fc^2^)/3'
_refine_ls_weighting_scheme calc
_refine_ls_wR_factor_gt 0.1509
_refine_ls_wR_factor_ref 0.1539
_reflns_number_gt 783
_reflns_number_total 875
_reflns_threshold_expression >2sigma(I)
_cod_data_source_file c4dt01746c2.cif
_cod_data_source_block added_by_encifer
_cod_depositor_comments 'Adding full bibliography for 7031701--7031702.cif.'
_cod_original_formula_sum 'C0.25 H4.50 Cl0.50 Cu0.50 N1.50 O2.75'
_cod_database_code 7031701

loop_
_symmetry_equiv_pos_as_xyz
'x, y, z'
'-x, -y, z'
'x+1/2, -y+1/2, -z'
'-x+1/2, y+1/2, -z'
'-x, -y, -z'
'x, y, -z'
'-x-1/2, y-1/2, z'
'x-1/2, -y-1/2, z'

loop_
_atom_site_label
_atom_site_type_symbol
_atom_site_fract_x
_atom_site_fract_y
_atom_site_fract_z
_atom_site_U_iso_or_equiv
_atom_site_adp_type
_atom_site_occupancy
_atom_site_symmetry_multiplicity
_atom_site_calc_flag
_atom_site_refinement_flags
Cu1 Cu 0.38255(9) -0.08358(5) 1.0000 0.0120(4) Uani 1 2 d S
Cl1 Cl -0.0823(3) -0.15413(16) 0.5777(5) 0.0174(8) Uani 0.50 1 d P
N1 N 0.5558(7) -0.1540(4) 1.0000 0.0276(19) Uani 1 2 d S
H1 H 0.5316 -0.2001 0.9222 0.041 Uiso 0.50 1 calc PR
H2 H 0.5860 -0.1616 1.1785 0.041 Uiso 0.50 1 calc PR
H3 H 0.6280 -0.1319 0.8992 0.041 Uiso 0.50 1 calc PR
O1 O -0.0670(11) -0.1588(6) 0.875(2) 0.033(2) Uani 0.50 1 d P
O5 O 0.5000 0.0000 0.822(2) 0.011(2) Uani 0.50 2 d SP
N2 N 0.2024(8) -0.0179(5) 1.0000 0.040(2) Uani 1 2 d S
H4 H 0.1285 -0.0449 0.9221 0.059 Uiso 0.50 1 calc PR
H5 H 0.2184 0.0259 0.8993 0.059 Uiso 0.50 1 calc PR
H6 H 0.1792 -0.0050 1.1785 0.059 Uiso 0.50 1 calc PR
C1 C 0.5000 0.0000 0.5000 0.026(3) Uani 1 4 d S
O2 O -0.2217(8) -0.1263(7) 0.5000 0.067(3) Uani 1 2 d S
N3 N 0.2590(9) -0.1764(5) 0.906(2) 0.023(3) Uani 0.50 1 d P
H7 H 0.2424 -0.1776 0.7185 0.035 Uiso 0.50 1 calc PR
H8 H 0.1735 -0.1731 0.9979 0.035 Uiso 1 2 calc SR
H9 H 0.3055 -0.2204 0.9578 0.035 Uiso 0.50 1 calc PR
O3 O 0.0186(10) -0.0991(5) 0.5000 0.058(3) Uani 1 2 d S
O4 O -0.0528(17) -0.2284(5) 0.5000 0.094(4) Uani 1 2 d S
O6 O 0.4244(8) -0.0518(5) 0.5743(15) 0.019(2) Uani 0.50 1 d P

loop_
_atom_site_aniso_label
_atom_site_aniso_U_11
_atom_site_aniso_U_22
_atom_site_aniso_U_33
_atom_site_aniso_U_23
_atom_site_aniso_U_13
_atom_site_aniso_U_12
Cu1 0.0087(5) 0.0087(5) 0.0185(6) 0.000 0.000 -0.0020(3)
Cl1 0.0146(11) 0.0192(13) 0.018(2) -0.0013(9) -0.0001(9) 0.0001(9)
N1 0.015(3) 0.009(3) 0.059(6) 0.000 0.000 0.001(3)
O1 0.046(6) 0.038(6) 0.016(4) 0.001(4) -0.006(4) 0.004(5)
O5 0.015(5) 0.013(5) 0.004(5) 0.000 0.000 -0.004(4)
N2 0.013(3) 0.016(4) 0.089(8) 0.000 0.000 0.005(3)
C1 0.005(5) 0.009(6) 0.065(10) 0.000 0.000 0.004(4)
O2 0.019(4) 0.137(10) 0.046(5) 0.000 0.000 0.019(5)
N3 0.015(4) 0.008(4) 0.047(8) -0.007(4) -0.001(4) -0.006(3)
O3 0.054(5) 0.055(6) 0.065(6) 0.000 0.000 -0.035(4)
O4 0.172(12) 0.015(4) 0.095(9) 0.000 0.000 0.016(6)
O6 0.021(4) 0.027(4) 0.009(6) 0.003(3) 0.002(3) -0.010(3)

loop_
_atom_type_symbol
_atom_type_description
_atom_type_scat_dispersion_real
_atom_type_scat_dispersion_imag
_atom_type_scat_source
C C 0.0033 0.0016 'International Tables Vol C Tables 4.2.6.8 and 6.1.1.4'
H H 0.0000 0.0000 'International Tables Vol C Tables 4.2.6.8 and 6.1.1.4'
N N 0.0061 0.0033 'International Tables Vol C Tables 4.2.6.8 and 6.1.1.4'
O O 0.0106 0.0060 'International Tables Vol C Tables 4.2.6.8 and 6.1.1.4'
Cl Cl 0.1484 0.1585 'International Tables Vol C Tables 4.2.6.8 and 6.1.1.4'
Cu Cu 0.3201 1.2651 'International Tables Vol C Tables 4.2.6.8 and 6.1.1.4'

loop_
_geom_angle_atom_site_label_1
_geom_angle_atom_site_label_2
_geom_angle_atom_site_label_3
_geom_angle
_geom_angle_site_symmetry_1
_geom_angle_site_symmetry_3
O5 Cu1 O5 50.4(5) 5_657 2_655
O5 Cu1 O5 50.4(5) 5_657 .
O5 Cu1 O5 0.0(5) 2_655 .
O5 Cu1 N1 90.14(19) 5_657 .
O5 Cu1 N1 90.14(19) 2_655 .
O5 Cu1 N1 90.14(19) . .
O5 Cu1 N2 92.5(2) 5_657 .
O5 Cu1 N2 92.5(2) 2_655 .
O5 Cu1 N2 92.5(2) . .
N1 Cu1 N2 177.1(3) . .
O5 Cu1 N3 167.6(4) 5_657 .
O5 Cu1 N3 141.8(4) 2_655 .
O5 Cu1 N3 141.8(4) . .
N1 Cu1 N3 88.4(3) . .
N2 Cu1 N3 88.8(3) . .
O5 Cu1 N3 141.8(4) 5_657 6_557
O5 Cu1 N3 167.6(4) 2_655 6_557
O5 Cu1 N3 167.6(4) . 6_557
N1 Cu1 N3 88.4(3) . 6_557
N2 Cu1 N3 88.8(3) . 6_557
N3 Cu1 N3 25.8(6) . 6_557
O5 Cu1 O6 46.5(3) 5_657 6_557
O5 Cu1 O6 97.0(3) 2_655 6_557
O5 Cu1 O6 97.0(3) . 6_557
N1 Cu1 O6 90.6(2) . 6_557
N2 Cu1 O6 90.3(2) . 6_557
N3 Cu1 O6 121.2(4) . 6_557
N3 Cu1 O6 95.3(4) 6_557 6_557
O5 Cu1 O6 97.0(3) 5_657 .
O5 Cu1 O6 46.5(3) 2_655 .
O5 Cu1 O6 46.5(3) . .
N1 Cu1 O6 90.6(2) . .
N2 Cu1 O6 90.3(2) . .
N3 Cu1 O6 95.3(4) . .
N3 Cu1 O6 121.2(4) 6_557 .
O6 Cu1 O6 143.5(4) 6_557 .
O5 Cu1 O6 101.5(3) 5_657 6_556
O5 Cu1 O6 51.1(3) 2_655 6_556
O5 Cu1 O6 51.1(3) . 6_556
N1 Cu1 O6 90.47(18) . 6_556
N2 Cu1 O6 90.23(17) . 6_556
N3 Cu1 O6 90.8(4) . 6_556
N3 Cu1 O6 116.7(4) 6_557 6_556
O6 Cu1 O6 148.0(3) 6_557 6_556
O6 Cu1 O6 4.51(10) . 6_556
O4 Cl1 O3 116.0(7) . .
O4 Cl1 O2 115.3(8) . .
O3 Cl1 O2 108.0(7) . .
O4 Cl1 O1 101.4(5) . .
O3 Cl1 O1 103.8(5) . .
O2 Cl1 O1 111.5(5) . .
O5 O5 C1 0(10) 2_655 .
O5 O5 Cu1 0(10) 2_655 .
C1 O5 Cu1 115.2(3) . .
O5 O5 Cu1 0(10) 2_655 5_657
C1 O5 Cu1 115.2(3) . 5_657
Cu1 O5 Cu1 129.6(5) . 5_657
O6 C1 O6 34.7(7) 5_656 2_655
O6 C1 O6 145.3(7) 5_656 6_556
O6 C1 O6 180.0(7) 2_655 6_556
O6 C1 O6 180.0(5) 5_656 .
O6 C1 O6 145.3(7) 2_655 .
O6 C1 O6 34.7(7) 6_556 .
O6 C1 O5 72.6(3) 5_656 5_656
O6 C1 O5 107.4(3) 2_655 5_656
O6 C1 O5 72.6(3) 6_556 5_656
O6 C1 O5 107.4(3) . 5_656
O6 C1 O5 107.4(3) 5_656 .
O6 C1 O5 72.6(3) 2_655 .
O6 C1 O5 107.4(3) 6_556 .
O6 C1 O5 72.6(3) . .
O5 C1 O5 179.998(1) 5_656 .
O6 C1 O5 107.4(3) 5_656 2_655
O6 C1 O5 72.6(3) 2_655 2_655
O6 C1 O5 107.4(3) 6_556 2_655
O6 C1 O5 72.6(3) . 2_655
O5 C1 O5 179.998(1) 5_656 2_655
O5 C1 O5 0.000(2) . 2_655
Cl1 O2 Cl1 30.2(3) . 6_556
Cl1 O3 Cl1 31.2(3) 6_556 .
Cl1 O4 Cl1 31.7(3) . 6_556
C1 O6 Cu1 125.6(5) . .
C1 O6 Cu1 86.4(4) . 6_556
Cu1 O6 Cu1 148.0(3) . 6_556

loop_
_geom_bond_atom_site_label_1
_geom_bond_atom_site_label_2
_geom_bond_distance
_geom_bond_site_symmetry_2
Cu1 O5 2.001(5) 5_657
Cu1 O5 2.001(5) 2_655
Cu1 O5 2.001(5) .
Cu1 N1 2.016(7) .
Cu1 N2 2.021(7) .
Cu1 N3 2.025(8) .
Cu1 N3 2.025(8) 6_557
Cu1 O6 2.149(7) 6_557
Cu1 O6 2.149(7) .
Cu1 O6 2.833(7) 6_556
Cl1 O4 1.365(9) .
Cl1 O3 1.387(8) .
Cl1 O2 1.429(8) .
Cl1 O1 1.435(10) .
O5 O5 0.00(2) 2_655
O5 C1 1.544(10) .
O5 Cu1 2.001(4) 5_657
C1 O6 1.193(7) 5_656
C1 O6 1.193(7) 2_655
C1 O6 1.193(7) 6_556
C1 O6 1.193(7) .
C1 O5 1.544(10) 5_656
C1 O5 1.544(10) 2_655
O2 Cl1 1.429(8) 6_556
O3 Cl1 1.387(8) 6_556
O4 Cl1 1.365(9) 6_556
O6 Cu1 2.833(7) 6_556

loop_
_geom_torsion_atom_site_label_1
_geom_torsion_atom_site_label_2
_geom_torsion_atom_site_label_3
_geom_torsion_atom_site_label_4
_geom_torsion
_geom_torsion_site_symmetry_1
_geom_torsion_site_symmetry_4
O5 Cu1 O5 O5 0(100) 5_657 2_655
N1 Cu1 O5 O5 0.00(14) . 2_655
N2 Cu1 O5 O5 0.00(13) . 2_655
N3 Cu1 O5 O5 0.00(15) . 2_655
N3 Cu1 O5 O5 0.0(3) 6_557 2_655
O6 Cu1 O5 O5 0.00(14) 6_557 2_655
O6 Cu1 O5 O5 0.00(14) . 2_655
O6 Cu1 O5 O5 0.00(14) 6_556 2_655
O5 Cu1 O5 C1 180.0 5_657 .
O5 Cu1 O5 C1 0(4) 2_655 .
N1 Cu1 O5 C1 89.93(9) . .
N2 Cu1 O5 C1 -88.82(10) . .
N3 Cu1 O5 C1 2.3(4) . .
N3 Cu1 O5 C1 6.8(12) 6_557 .
O6 Cu1 O5 C1 -179.4(2) 6_557 .
O6 Cu1 O5 C1 -0.8(3) . .
O6 Cu1 O5 C1 -0.6(2) 6_556 .
O5 Cu1 O5 Cu1 0.0 5_657 5_657
O5 Cu1 O5 Cu1 0(100) 2_655 5_657
N1 Cu1 O5 Cu1 -90.07(9) . 5_657
N2 Cu1 O5 Cu1 91.17(10) . 5_657
N3 Cu1 O5 Cu1 -177.7(4) . 5_657
N3 Cu1 O5 Cu1 -173.2(12) 6_557 5_657
O6 Cu1 O5 Cu1 0.6(2) 6_557 5_657
O6 Cu1 O5 Cu1 179.2(3) . 5_657
O6 Cu1 O5 Cu1 179.4(2) 6_556 5_657
O5 O5 C1 O6 0(100) 2_655 5_656
Cu1 O5 C1 O6 -178.9(4) . 5_656
Cu1 O5 C1 O6 1.1(4) 5_657 5_656
O5 O5 C1 O6 0(100) 2_655 2_655
Cu1 O5 C1 O6 -178.9(4) . 2_655
Cu1 O5 C1 O6 1.1(4) 5_657 2_655
O5 O5 C1 O6 0(25) 2_655 6_556
Cu1 O5 C1 O6 1.1(4) . 6_556
Cu1 O5 C1 O6 -178.9(4) 5_657 6_556
O5 O5 C1 O6 0(25) 2_655 .
Cu1 O5 C1 O6 1.1(4) . .
Cu1 O5 C1 O6 -178.9(4) 5_657 .
O5 O5 C1 O5 0(100) 2_655 5_656
Cu1 O5 C1 O5 -41(9) . 5_656
Cu1 O5 C1 O5 139(9) 5_657 5_656
Cu1 O5 C1 O5 0(100) . 2_655
Cu1 O5 C1 O5 0(34) 5_657 2_655
O4 Cl1 O2 Cl1 -63.9(4) . 6_556
O3 Cl1 O2 Cl1 67.6(3) . 6_556
O1 Cl1 O2 Cl1 -178.9(5) . 6_556
O4 Cl1 O3 Cl1 63.2(5) . 6_556
O2 Cl1 O3 Cl1 -68.0(3) . 6_556
O1 Cl1 O3 Cl1 173.5(4) . 6_556
O3 Cl1 O4 Cl1 -63.3(5) . 6_556
O2 Cl1 O4 Cl1 64.3(4) . 6_556
O1 Cl1 O4 Cl1 -175.0(4) . 6_556
O6 C1 O6 Cu1 -172(6) 5_656 .
O6 C1 O6 Cu1 -1.1(4) 2_655 .
O6 C1 O6 Cu1 178.9(4) 6_556 .
O5 C1 O6 Cu1 178.9(4) 5_656 .
O5 C1 O6 Cu1 -1.1(4) . .
O5 C1 O6 Cu1 -1.1(4) 2_655 .
O6 C1 O6 Cu1 9(6) 5_656 6_556
O6 C1 O6 Cu1 -179.3(3) 2_655 6_556
O6 C1 O6 Cu1 0.7(3) 6_556 6_556
O5 C1 O6 Cu1 0.7(3) 5_656 6_556
O5 C1 O6 Cu1 -179.3(3) . 6_556
O5 C1 O6 Cu1 -179.3(3) 2_655 6_556
O5 Cu1 O6 C1 1.7(7) 5_657 .
O5 Cu1 O6 C1 1.1(4) 2_655 .
O5 Cu1 O6 C1 1.1(4) . .
N1 Cu1 O6 C1 -88.5(7) . .
N2 Cu1 O6 C1 94.3(7) . .
N3 Cu1 O6 C1 -176.9(7) . .
N3 Cu1 O6 C1 -177.0(6) 6_557 .
O6 Cu1 O6 C1 3.4(13) 6_557 .
O6 Cu1 O6 C1 -176.6(13) 6_556 .
O5 Cu1 O6 Cu1 178.4(6) 5_657 6_556
O5 Cu1 O6 Cu1 177.7(9) 2_655 6_556
O5 Cu1 O6 Cu1 177.7(9) . 6_556
N1 Cu1 O6 Cu1 88.1(7) . 6_556
N2 Cu1 O6 Cu1 -89.1(7) . 6_556
N3 Cu1 O6 Cu1 -0.3(7) . 6_556
N3 Cu1 O6 Cu1 -0.4(9) 6_557 6_556
O6 Cu1 O6 Cu1 180.002(1) 6_557 6_556
O6 Cu1 O6 Cu1 0.000(14) 6_556 6_556
